data_2209399
loop_
_publ_author_name
'Tkachuk, Andriy V.'
'Mar, Arthur'

_publ_section_title
;
 Thorium tin antimonide, ThSn~0.2~Sb~1.8~
;
_journal_coeditor_code BR2010
_journal_issue 7
_journal_name_full 'Acta Crystallographica Section E'
_journal_page_first i158
_journal_page_last i159
_journal_paper_doi 10.1107/S1600536806023622
_journal_volume 62
_journal_year 2006
_chemical_formula_iupac 'Th Sn0.20 Sb1.80'
_chemical_formula_structural 'Th Sn0.20 Sb1.80'
_chemical_formula_sum 'Sb1.8 Sn0.2 Th'
_chemical_formula_weight 474.93
_chemical_name_common 'thorium tin antimonide'
_chemical_name_systematic 'thorium tin antimonide (1/0.2/1.8)'
_space_group_IT_number 129
_symmetry_cell_setting tetragonal
_symmetry_space_group_name_Hall '-P 4a 2a'
_symmetry_space_group_name_H-M 'P 4/n m m :2'
_atom_sites_solution_primary direct
_atom_sites_solution_secondary difmap
_cell_angle_alpha 90.00
_cell_angle_beta 90.00
_cell_angle_gamma 90.00
_cell_formula_units_Z 2
_cell_length_a 4.3501(3)
_cell_length_b 4.3501(3)
_cell_length_c 9.2129(6)
_cell_measurement_reflns_used 2731
_cell_measurement_temperature 295(2)
_cell_measurement_theta_max 33.05
_cell_measurement_theta_min 4.42
_cell_volume 174.34(2)
_computing_cell_refinement 'SAINT (Bruker, 2004)'
_computing_data_collection 'SMART (Bruker, 1999)'
_computing_data_reduction SAINT
_computing_molecular_graphics 'ATOMS (Dowty, 1999)'
_computing_publication_material SHELXTL
_computing_structure_refinement SHELXTL
_computing_structure_solution SHELXTL
_diffrn_ambient_temperature 295(2)
_diffrn_measured_fraction_theta_full 0.996
_diffrn_measured_fraction_theta_max 0.996
_diffrn_measurement_device_type 'Bruker Platform/SMART 1000 CCD'
_diffrn_measurement_method '\f and \w'
_diffrn_radiation_monochromator graphite
_diffrn_radiation_source 'fine-focus sealed tube'
_diffrn_radiation_type MoK\a
_diffrn_radiation_wavelength 0.71073
_diffrn_reflns_av_R_equivalents 0.0313
_diffrn_reflns_av_sigmaI/netI 0.0164
_diffrn_reflns_limit_h_max 6
_diffrn_reflns_limit_h_min -6
_diffrn_reflns_limit_k_max 6
_diffrn_reflns_limit_k_min -6
_diffrn_reflns_limit_l_max 13
_diffrn_reflns_limit_l_min -13
_diffrn_reflns_number 2344
_diffrn_reflns_theta_full 33.05
_diffrn_reflns_theta_max 33.05
_diffrn_reflns_theta_min 2.21
_diffrn_standards_number 0
_exptl_absorpt_coefficient_mu 57.518
_exptl_absorpt_correction_T_max 0.1088
_exptl_absorpt_correction_T_min 0.0052
_exptl_absorpt_correction_type numerical
_exptl_absorpt_process_details '(SHELXTL; Sheldrick, 2001)'
_exptl_crystal_colour gray
_exptl_crystal_density_diffrn 9.047
_exptl_crystal_density_method 'not measured'
_exptl_crystal_description prism
_exptl_crystal_F_000 384
_exptl_crystal_size_max 0.382
_exptl_crystal_size_mid 0.185
_exptl_crystal_size_min 0.044
_refine_diff_density_max 2.902
_refine_diff_density_min -4.134
_refine_ls_extinction_coef 0.022(2)
_refine_ls_extinction_expression Fc^*^=kFc[1+0.001xFc^2^\l^3^/sin(2\q)]^-1/4^
_refine_ls_extinction_method SHELXL97
_refine_ls_goodness_of_fit_ref 1.526
_refine_ls_matrix_type full
_refine_ls_number_parameters 10
_refine_ls_number_reflns 233
_refine_ls_number_restraints 0
_refine_ls_restrained_S_all 1.526
_refine_ls_R_factor_all 0.0254
_refine_ls_R_factor_gt 0.0254
_refine_ls_shift/su_max 0.000
_refine_ls_shift/su_mean 0.000
_refine_ls_structure_factor_coef Fsqd
_refine_ls_weighting_details 'calc w=1/[\s^2^(Fo^2^)+(0.0244P)^2^+2.4273P] where P=(Fo^2^+2Fc^2^)/3'
_refine_ls_weighting_scheme calc
_refine_ls_wR_factor_gt 0.0660
_refine_ls_wR_factor_ref 0.0660
_reflns_number_gt 233
_reflns_number_total 233
_reflns_threshold_expression I>2\s(I)
_cod_data_source_file br2010.cif
_cod_data_source_block I
_cod_original_sg_symbol_H-M 'P 4/n m m'
_cod_original_formula_sum 'Sb1.80 Sn0.20 Th'
_cod_database_code 2209399
_cod_database_fobs_code 2209399

loop_
_symmetry_equiv_pos_as_xyz
'x, y, z'
'-x+1/2, -y+1/2, z'
'-y+1/2, x, z'
'y, -x+1/2, z'
'-x, y+1/2, -z'
'x+1/2, -y, -z'
'y+1/2, x+1/2, -z'
'-y, -x, -z'
'-x, -y, -z'
'x-1/2, y-1/2, -z'
'y-1/2, -x, -z'
'-y, x-1/2, -z'
'x, -y-1/2, z'
'-x-1/2, y, z'
'-y-1/2, -x-1/2, z'
'y, x, z'

loop_
_atom_site_type_symbol
_atom_site_label
_atom_site_fract_x
_atom_site_fract_y
_atom_site_fract_z
_atom_site_U_iso_or_equiv
_atom_site_adp_type
_atom_site_calc_flag
_atom_site_refinement_flags
_atom_site_occupancy
Th Th 0.2500 0.2500 0.27438(6) 0.0084(2) Uani d S 1
Sn Sn1 0.2500 0.2500 0.62988(12) 0.0096(3) Uani d SP 0.10
Sb Sb1 0.2500 0.2500 0.62988(12) 0.0096(3) Uani d SP 0.90
Sn Sn2 0.7500 0.2500 0.0000 0.0104(3) Uani d SP 0.10
Sb Sb2 0.7500 0.2500 0.0000 0.0104(3) Uani d SP 0.90

loop_
_atom_site_aniso_label
_atom_site_aniso_U_11
_atom_site_aniso_U_22
_atom_site_aniso_U_33
_atom_site_aniso_U_12
_atom_site_aniso_U_13
_atom_site_aniso_U_23
Th 0.0079(3) 0.0079(3) 0.0094(3) 0.000 0.000 0.000
Sn1 0.0091(3) 0.0091(3) 0.0106(5) 0.000 0.000 0.000
Sb1 0.0091(3) 0.0091(3) 0.0106(5) 0.000 0.000 0.000
Sn2 0.0104(4) 0.0104(4) 0.0104(5) 0.000 0.000 0.000
Sb2 0.0104(4) 0.0104(4) 0.0104(5) 0.000 0.000 0.000

loop_
_atom_type_symbol
_atom_type_description
_atom_type_scat_dispersion_real
_atom_type_scat_dispersion_imag
_atom_type_scat_source
Sn Sn -0.6537 1.4246 'International Tables Vol C Tables 4.2.6.8 and 6.1.1.4'
Sb Sb -0.5866 1.5461 'International Tables Vol C Tables 4.2.6.8 and 6.1.1.4'
Th Th -7.2400 8.8979 'International Tables Vol C Tables 4.2.6.8 and 6.1.1.4'

loop_
_geom_angle_atom_site_label_1
_geom_angle_atom_site_label_2
_geom_angle_atom_site_label_3
_geom_angle_site_symmetry_1
_geom_angle_site_symmetry_3
_geom_angle
_geom_angle_publ_flag
Sb1 Th Sn1 9_666 9_666 0.00(4) no
Sb1 Th Sb1 9_666 9_556 148.00(4) no
Sn1 Th Sb1 9_666 9_556 148.00(4) no
Sb1 Th Sn1 9_666 9_556 148.00(4) no
Sn1 Th Sn1 9_666 9_556 148.00(4) no
Sb1 Th Sn1 9_556 9_556 0.0 no
Sb1 Th Sb1 9_666 9_566 85.642(11) no
Sn1 Th Sb1 9_666 9_566 85.642(11) no
Sb1 Th Sb1 9_556 9_566 85.642(11) no
Sn1 Th Sb1 9_556 9_566 85.642(11) no
Sb1 Th Sb1 9_666 9_656 85.642(11) no
Sn1 Th Sb1 9_666 9_656 85.642(11) no
Sb1 Th Sb1 9_556 9_656 85.642(11) no
Sn1 Th Sb1 9_556 9_656 85.642(11) no
Sb1 Th Sb1 9_566 9_656 148.00(4) no
Sb1 Th Sn1 9_666 9_656 85.642(11) no
Sn1 Th Sn1 9_666 9_656 85.642(11) no
Sb1 Th Sn1 9_556 9_656 85.642(11) no
Sn1 Th Sn1 9_556 9_656 85.642(11) no
Sb1 Th Sn1 9_566 9_656 148.00(4) no
Sb1 Th Sn1 9_656 9_656 0.00(4) no
Sb1 Th Sn1 9_666 9_566 85.642(11) no
Sn1 Th Sn1 9_666 9_566 85.642(11) no
Sb1 Th Sn1 9_556 9_566 85.642(11) no
Sn1 Th Sn1 9_556 9_566 85.642(11) no
Sb1 Th Sn1 9_566 9_566 0.0 no
Sb1 Th Sn1 9_656 9_566 148.00(4) no
Sn1 Th Sn1 9_656 9_566 148.00(4) no
Sb1 Th Sn1 9_666 . 74.00(2) no
Sn1 Th Sn1 9_666 . 74.00(2) no
Sb1 Th Sn1 9_556 . 74.00(2) no
Sn1 Th Sn1 9_556 . 74.00(2) no
Sb1 Th Sn1 9_566 . 74.00(2) no
Sb1 Th Sn1 9_656 . 74.00(2) no
Sn1 Th Sn1 9_656 . 74.00(2) no
Sn1 Th Sn1 9_566 . 74.00(2) no
Sb1 Th Sb2 9_666 9_655 130.714(19) no
Sn1 Th Sb2 9_666 9_655 130.714(19) no
Sb1 Th Sb2 9_556 9_655 76.445(17) no
Sn1 Th Sb2 9_556 9_655 76.445(17) no
Sb1 Th Sb2 9_566 9_655 130.714(19) no
Sb1 Th Sb2 9_656 9_655 76.445(17) no
Sn1 Th Sb2 9_656 9_655 76.445(17) no
Sn1 Th Sb2 9_566 9_655 130.714(19) no
Sn1 Th Sb2 . 9_655 139.290(7) no
Sb1 Th Sb2 9_666 1_455 130.714(19) no
Sn1 Th Sb2 9_666 1_455 130.714(19) no
Sb1 Th Sb2 9_556 1_455 76.445(17) no
Sn1 Th Sb2 9_556 1_455 76.445(17) no
Sb1 Th Sb2 9_566 1_455 76.445(17) no
Sb1 Th Sb2 9_656 1_455 130.714(19) no
Sn1 Th Sb2 9_656 1_455 130.714(19) no
Sn1 Th Sb2 9_566 1_455 76.445(17) no
Sn1 Th Sb2 . 1_455 139.290(7) no
Sb2 Th Sb2 9_655 1_455 54.929(8) no
Th Sn1 Th 9_666 9_556 148.00(4) no
Th Sn1 Th 9_666 9_566 85.642(11) no
Th Sn1 Th 9_556 9_566 85.642(11) no
Th Sn1 Th 9_666 9_656 85.642(11) no
Th Sn1 Th 9_556 9_656 85.642(11) no
Th Sn1 Th 9_566 9_656 148.00(4) no
Th Sn1 Th 9_666 . 106.00(2) no
Th Sn1 Th 9_556 . 106.00(2) no
Th Sn1 Th 9_566 . 106.00(2) no
Th Sn1 Th 9_656 . 106.00(2) no
Sb2 Sn2 Sb2 9_765 9_655 180.0 no
Sb2 Sn2 Sn2 9_765 9_765 0.0 no
Sb2 Sn2 Sn2 9_655 9_765 180.0 no
Sb2 Sn2 Sn2 9_765 9_655 180.0 no
Sb2 Sn2 Sn2 9_655 9_655 0.0 no
Sn2 Sn2 Sn2 9_765 9_655 180.0 no
Sb2 Sn2 Sb2 9_765 9_665 90.0 no
Sb2 Sn2 Sb2 9_655 9_665 90.0 no
Sn2 Sn2 Sb2 9_765 9_665 90.0 no
Sn2 Sn2 Sb2 9_655 9_665 90.0 no
Sb2 Sn2 Sb2 9_765 9_755 90.0 no
Sb2 Sn2 Sb2 9_655 9_755 90.0 no
Sn2 Sn2 Sb2 9_765 9_755 90.0 no
Sn2 Sn2 Sb2 9_655 9_755 90.0 no
Sb2 Sn2 Sb2 9_665 9_755 180.0 no
Sb2 Sn2 Sn2 9_765 9_755 90.0 no
Sb2 Sn2 Sn2 9_655 9_755 90.0 no
Sn2 Sn2 Sn2 9_765 9_755 90.0 no
Sn2 Sn2 Sn2 9_655 9_755 90.0 no
Sb2 Sn2 Sn2 9_665 9_755 180.0 no
Sb2 Sn2 Sn2 9_755 9_755 0.0 no
Sb2 Sn2 Sn2 9_765 9_665 90.0 no
Sb2 Sn2 Sn2 9_655 9_665 90.0 no
Sn2 Sn2 Sn2 9_765 9_665 90.0 no
Sn2 Sn2 Sn2 9_655 9_665 90.0 no
Sb2 Sn2 Sn2 9_665 9_665 0.0 no
Sb2 Sn2 Sn2 9_755 9_665 180.0 no
Sn2 Sn2 Sn2 9_755 9_665 180.0 no
Sb2 Sn2 Th 9_765 9_655 117.465(4) no
Sb2 Sn2 Th 9_655 9_655 62.535(4) no
Sn2 Sn2 Th 9_765 9_655 117.465(4) no
Sn2 Sn2 Th 9_655 9_655 62.535(4) no
Sb2 Sn2 Th 9_665 9_655 117.465(4) no
Sb2 Sn2 Th 9_755 9_655 62.535(4) no
Sn2 Sn2 Th 9_755 9_655 62.535(4) no
Sn2 Sn2 Th 9_665 9_655 117.465(4) no
Sb2 Sn2 Th 9_765 1_655 62.535(4) no
Sb2 Sn2 Th 9_655 1_655 117.465(4) no
Sn2 Sn2 Th 9_765 1_655 62.535(4) no
Sn2 Sn2 Th 9_655 1_655 117.465(4) no
Sb2 Sn2 Th 9_665 1_655 117.465(4) no
Sb2 Sn2 Th 9_755 1_655 62.535(4) no
Sn2 Sn2 Th 9_755 1_655 62.535(4) no
Sn2 Sn2 Th 9_665 1_655 117.465(4) no
Th Sn2 Th 9_655 1_655 125.071(8) no
Sb2 Sn2 Th 9_765 . 117.465(4) no
Sb2 Sn2 Th 9_655 . 62.535(4) no
Sn2 Sn2 Th 9_765 . 117.465(4) no
Sn2 Sn2 Th 9_655 . 62.535(4) no
Sb2 Sn2 Th 9_665 . 62.535(4) no
Sb2 Sn2 Th 9_755 . 117.465(4) no
Sn2 Sn2 Th 9_755 . 117.465(4) no
Sn2 Sn2 Th 9_665 . 62.535(4) no
Th Sn2 Th 9_655 . 125.071(8) no
Th Sn2 Th 1_655 . 81.421(13) no
Sb2 Sn2 Th 9_765 9_665 62.535(4) no
Sb2 Sn2 Th 9_655 9_665 117.465(4) no
Sn2 Sn2 Th 9_765 9_665 62.535(4) no
Sn2 Sn2 Th 9_655 9_665 117.465(4) no
Sb2 Sn2 Th 9_665 9_665 62.535(4) no
Sb2 Sn2 Th 9_755 9_665 117.465(4) no
Sn2 Sn2 Th 9_755 9_665 117.465(4) no
Sn2 Sn2 Th 9_665 9_665 62.535(4) no
Th Sn2 Th 9_655 9_665 81.421(13) no
Th Sn2 Th 1_655 9_665 125.071(8) no
Th Sn2 Th . 9_665 125.071(8) no

loop_
_geom_bond_atom_site_label_1
_geom_bond_atom_site_label_2
_geom_bond_site_symmetry_2
_geom_bond_distance
_geom_bond_publ_flag
Th Sb1 9_666 3.2000(4) yes
Th Sn1 9_666 3.2000(4) no
Th Sb1 9_556 3.2000(4) no
Th Sn1 9_556 3.2000(4) no
Th Sb1 9_566 3.2000(4) no
Th Sb1 9_656 3.2000(4) no
Th Sn1 9_656 3.2000(4) no
Th Sn1 9_566 3.2000(4) no
Th Sb1 . 3.2752(12) yes
Th Sb2 9_655 3.3348(4) no
Th Sb2 1_455 3.3348(4) yes
Sn1 Th 9_666 3.2000(4) no
Sn1 Th 9_556 3.2000(4) no
Sn1 Th 9_566 3.2000(4) no
Sn1 Th 9_656 3.2000(4) no
Sn2 Sb2 9_765 3.0760(2) no
Sb2 Sb2 9_655 3.0760(2) yes
Sn2 Sn2 9_765 3.0760(2) no
Sn2 Sn2 9_655 3.0760(2) no
Sn2 Sb2 9_665 3.0760(2) no
Sn2 Sb2 9_755 3.0760(2) no
Sn2 Sn2 9_755 3.0760(2) no
Sn2 Sn2 9_665 3.0760(2) no
Sn2 Th 9_655 3.3348(4) no
Sn2 Th 1_655 3.3348(4) no
Sn2 Th 9_665 3.3348(4) no
